data_7008969
loop_
_publ_author_name
'Baum, Michael'
'Beck, Johannes'
'Haas, Alois'
'Herrendorf, Wolfgang'
'Mons\'e, Christian'

_publ_section_title
;
 Perfluoroalkyltellurocarbonyl fluorides, their cyclic dimers and
 perfluoroalkanetellurenyl iodides: preparation and
 reactivity&#x200A;&#x2020;
;
_journal_issue 1
_journal_name_full 'Journal of the Chemical Society, Dalton Transactions'
_journal_page_first 11
_journal_paper_doi 10.1039/a907549f
_journal_year 2000
_chemical_compound_source synthetic
_chemical_formula_structural '[(CF3)2CTe]2'
_chemical_formula_sum 'C6 F12 Te2'
_chemical_formula_weight 555.26
_chemical_name_systematic
;
2,2,4,4-Tetrakis(trifluormethyl)-1,3-ditelluretane
;
_space_group_IT_number 14
_symmetry_cell_setting monoclinic
_symmetry_space_group_name_Hall '-P 2ybc'
_symmetry_space_group_name_H-M 'P 1 21/c 1'
_atom_sites_solution_hydrogens geom
_atom_sites_solution_primary direct
_atom_sites_solution_secondary difmap
_audit_creation_method SHELXL
_cell_angle_alpha 90.00
_cell_angle_beta 105.715(7)
_cell_angle_gamma 90.00
_cell_formula_units_Z 2
_cell_length_a 7.603(6)
_cell_length_b 7.256(6)
_cell_length_c 11.538(8)
_cell_measurement_reflns_used 94
_cell_measurement_temperature 293(2)
_cell_volume 612.7(8)
_computing_structure_refinement 'SHELXL-93 (Sheldrick, 1993)'
_computing_structure_solution 'SHELXS-86 (Sheldrick, 1990)'
_diffrn_ambient_temperature 293(2)
_diffrn_measurement_device 'STOE STADI 4 four circle diffractometer'
_diffrn_radiation_monochromator graphite
_diffrn_radiation_source 'fine-focus sealed tube'
_diffrn_radiation_type MoK\a
_diffrn_radiation_wavelength 0.71073
_diffrn_reflns_av_R_equivalents 0.0272
_diffrn_reflns_av_sigmaI/netI 0.0187
_diffrn_reflns_limit_h_max 10
_diffrn_reflns_limit_h_min -10
_diffrn_reflns_limit_k_max 10
_diffrn_reflns_limit_k_min -10
_diffrn_reflns_limit_l_max 16
_diffrn_reflns_limit_l_min -16
_diffrn_reflns_number 7100
_diffrn_reflns_theta_max 29.99
_diffrn_reflns_theta_min 2.78
_exptl_absorpt_coefficient_mu 4.896
_exptl_absorpt_correction_T_max 0.6878
_exptl_absorpt_correction_T_min 0.6106
_exptl_absorpt_correction_type numerical
_exptl_crystal_colour red
_exptl_crystal_density_diffrn 3.008
_exptl_crystal_description plate
_exptl_crystal_F_000 496
_exptl_crystal_size_max 0.28
_exptl_crystal_size_min 0.08
_refine_diff_density_max 0.900
_refine_diff_density_min -0.879
_refine_diff_density_rms 0.083
_refine_ls_extinction_coef 0.0037(4)
_refine_ls_extinction_expression Fc^*^=kFc[1+0.001xFc^2^\l^3^/sin(2\q)]^-1/4^
_refine_ls_extinction_method SHELXL
_refine_ls_goodness_of_fit_all 1.108
_refine_ls_goodness_of_fit_obs 1.108
_refine_ls_matrix_type full
_refine_ls_number_parameters 92
_refine_ls_number_reflns 1783
_refine_ls_number_restraints 0
_refine_ls_restrained_S_all 1.132
_refine_ls_restrained_S_obs 1.108
_refine_ls_R_factor_all 0.0397
_refine_ls_R_factor_obs 0.0249
_refine_ls_shift/esd_max 0.001
_refine_ls_shift/esd_mean 0.000
_refine_ls_structure_factor_coef Fsqd
_refine_ls_weighting_details 'w=1/[\s^2^(Fo^2^)+(0.0158P)^2^+0.6534P] where P=(Fo^2^+2Fc^2^)/3'
_refine_ls_weighting_scheme calc
_refine_ls_wR_factor_all 0.0570
_refine_ls_wR_factor_obs 0.0494
_reflns_number_observed 1423
_reflns_number_total 1789
_reflns_observed_criterion >2sigma(I)
_cod_data_source_file a907549f.txt
_cod_data_source_block (CF3)2CTe
_cod_depositor_comments
;
The following automatic conversions were performed:

'_refine_ls_weighting_scheme' value 'calc
w=1/[\s^2^(Fo^2^)+(0.0158P)^2^+0.6534P] where P=(Fo^2^+2Fc^2^)/3' was
changed to 'calc'. New tag '_refine_ls_weighting_details' was
created. The value of the new tag was set to
'w=1/[\s^2^(Fo^2^)+(0.0158P)^2^+0.6534P] where P=(Fo^2^+2Fc^2^)/3'.

Automatic conversion script
Id: cif_fix_values 3143 2015-03-26 13:38:13Z robertas 
;
_cod_original_cell_volume 613.0(8)
_cod_original_sg_symbol_H-M P21/c
_cod_database_code 7008969

loop_
_symmetry_equiv_pos_as_xyz
'x, y, z'
'-x, y+1/2, -z+1/2'
'-x, -y, -z'
'x, -y-1/2, z-1/2'

loop_
_atom_site_aniso_label
_atom_site_aniso_U_11
_atom_site_aniso_U_22
_atom_site_aniso_U_33
_atom_site_aniso_U_23
_atom_site_aniso_U_13
_atom_site_aniso_U_12
Te 0.04523(14) 0.0781(2) 0.05019(15) -0.01917(12) 0.01934(9) 0.00001(12)
C1 0.0393(15) 0.056(2) 0.042(2) -0.0046(14) 0.0113(12) 0.0029(15)
C11 0.046(2) 0.077(3) 0.052(2) 0.004(2) 0.008(2) 0.004(2)
C21 0.056(2) 0.063(2) 0.066(2) -0.004(2) 0.016(2) 0.000(2)
F11 0.094(2) 0.131(3) 0.0483(13) -0.0136(15) -0.0057(13) 0.010(2)
F12 0.0455(12) 0.126(2) 0.088(2) 0.023(2) 0.0161(12) 0.0216(14)
F13 0.079(2) 0.087(2) 0.089(2) 0.034(2) 0.0070(14) 0.0069(15)
F21 0.106(2) 0.069(2) 0.096(2) -0.0310(14) 0.024(2) -0.0134(15)
F22 0.069(2) 0.085(2) 0.130(2) 0.013(2) 0.045(2) -0.0094(14)
F23 0.091(2) 0.070(2) 0.088(2) 0.0178(14) 0.0124(15) 0.0088(14)

loop_
_atom_site_label
_atom_site_type_symbol
_atom_site_fract_x
_atom_site_fract_y
_atom_site_fract_z
_atom_site_U_iso_or_equiv
_atom_site_thermal_displace_type
_atom_site_occupancy
_atom_site_calc_flag
_atom_site_refinement_flags
_atom_site_disorder_group
Te Te 0.09495(3) 0.41920(4) 0.40042(2) 0.05660(11) Uani 1 d . .
C1 C 0.1699(4) 0.5866(5) 0.5623(3) 0.0456(7) Uani 1 d . .
C11 C 0.3169(5) 0.4929(6) 0.6615(3) 0.0595(9) Uani 1 d . .
C21 C 0.2244(5) 0.7814(6) 0.5394(4) 0.0618(9) Uani 1 d . .
F11 F 0.3531(4) 0.5875(4) 0.7635(2) 0.0960(9) Uani 1 d . .
F12 F 0.4737(3) 0.4770(5) 0.6326(3) 0.0868(8) Uani 1 d . .
F13 F 0.2705(4) 0.3259(4) 0.6858(3) 0.0885(8) Uani 1 d . .
F21 F 0.2336(4) 0.8905(4) 0.6326(3) 0.0910(8) Uani 1 d . .
F22 F 0.3866(4) 0.7884(4) 0.5166(3) 0.0910(8) Uani 1 d . .
F23 F 0.1066(4) 0.8586(4) 0.4467(3) 0.0851(8) Uani 1 d . .

loop_
_atom_type_symbol
_atom_type_description
_atom_type_scat_dispersion_real
_atom_type_scat_dispersion_imag
_atom_type_scat_source
Te Te -0.5310 1.6750 'International Tables Vol C Tables 4.2.6.8 and 6.1.1.4'
C C 0.0030 0.0020 'International Tables Vol C Tables 4.2.6.8 and 6.1.1.4'
F F 0.0170 0.0100 'International Tables Vol C Tables 4.2.6.8 and 6.1.1.4'

loop_
_geom_angle_atom_site_label_1
_geom_angle_atom_site_label_2
_geom_angle_atom_site_label_3
_geom_angle
_geom_angle_site_symmetry_1
_geom_angle_site_symmetry_3
_geom_angle_publ_flag
C1 Te C1 83.23(13) 3_566 . ?
C1 Te Te 41.63(8) 3_566 3_566 ?
C1 Te Te 41.60(8) . 3_566 ?
C21 C1 C11 111.6(3) . . ?
C21 C1 Te 111.4(2) . 3_566 ?
C11 C1 Te 111.9(2) . 3_566 ?
C21 C1 Te 113.1(2) . . ?
C11 C1 Te 111.3(2) . . ?
Te C1 Te 96.77(12) 3_566 . ?
F13 C11 F11 107.0(4) . . ?
F13 C11 F12 106.6(4) . . ?
F11 C11 F12 106.5(3) . . ?
F13 C11 C1 112.8(3) . . ?
F11 C11 C1 111.6(3) . . ?
F12 C11 C1 112.0(3) . . ?
F23 C21 F21 106.2(4) . . ?
F23 C21 F22 106.6(3) . . ?
F21 C21 F22 106.9(3) . . ?
F23 C21 C1 112.3(3) . . ?
F21 C21 C1 111.9(3) . . ?
F22 C21 C1 112.5(3) . . ?

loop_
_geom_bond_atom_site_label_1
_geom_bond_atom_site_label_2
_geom_bond_distance
_geom_bond_site_symmetry_2
_geom_bond_publ_flag
Te C1 2.171(3) 3_566 ?
Te C1 2.172(3) . ?
Te Te 3.2463(4) 3_566 ?
C1 C21 1.517(5) . ?
C1 C11 1.526(5) . ?
C1 Te 2.171(3) 3_566 ?
C11 F13 1.314(5) . ?
C11 F11 1.325(5) . ?
C11 F12 1.328(4) . ?
C21 F23 1.320(5) . ?
C21 F21 1.322(5) . ?
C21 F22 1.329(4) . ?
